data_7045983
loop_
_publ_author_name
'Chen, Zhiwei'
'Mi, Xiuna'
'Lu, Jing'
'Wang, Suna'
'Li, Yunwu'
'Dou, Jianmin'
'Li, Dacheng'

_publ_section_title
;
 From 2D \\rightarrow 3D interpenetration to packing: N coligand-driven
 structural assembly and tuning of luminescent sensing activities towards
 Fe<sup>3+</sup> and Cr<sub>2</sub>O<sub>7</sub><sup>2-</sup> ions.
;
_journal_issue 17
_journal_name_full 'Dalton transactions (Cambridge, England : 2003)'
_journal_page_first 6240
_journal_page_last 6249
_journal_paper_doi 10.1039/c8dt00909k
_journal_volume 47
_journal_year 2018
_chemical_formula_sum 'C68 H52 Cd2 N4 O8 S4'
_chemical_formula_weight 1406.18
_space_group_IT_number 2
_space_group_name_Hall '-P 1'
_space_group_name_H-M_alt 'P -1'
_symmetry_cell_setting triclinic
_symmetry_space_group_name_Hall '-P 1'
_symmetry_space_group_name_H-M 'P -1'
_atom_sites_solution_hydrogens geom
_atom_sites_solution_primary direct
_atom_sites_solution_secondary difmap
_audit_creation_method SHELXL-97
_audit_update_record
;
2018-02-01 deposited with the CCDC.
2018-04-09 downloaded from the CCDC.
;
_cell_angle_alpha 81.8020(10)
_cell_angle_beta 86.136(2)
_cell_angle_gamma 88.281(2)
_cell_formula_units_Z 2
_cell_length_a 14.0069(13)
_cell_length_b 15.8052(14)
_cell_length_c 20.7852(18)
_cell_measurement_reflns_used 2883
_cell_measurement_temperature 298(2)
_cell_measurement_theta_max 19.921
_cell_measurement_theta_min 2.605
_cell_volume 4543.1(7)
_computing_cell_refinement 'Bruker SMART'
_computing_data_collection 'Bruker SMART'
_computing_data_reduction 'Bruker SHELXTL'
_computing_molecular_graphics 'Bruker SHELXTL'
_computing_publication_material 'Bruker SHELXTL'
_computing_structure_refinement 'SHELXL-97 (Sheldrick, 1997)'
_computing_structure_solution 'SHELXS-97 (Sheldrick, 1990)'
_diffrn_ambient_temperature 298(2)
_diffrn_measured_fraction_theta_full 0.971
_diffrn_measured_fraction_theta_max 0.971
_diffrn_measurement_device_type 'CCD area detector'
_diffrn_measurement_method 'phi and omega scans'
_diffrn_radiation_monochromator graphite
_diffrn_radiation_source 'fine-focus sealed tube'
_diffrn_radiation_type MoK\a
_diffrn_radiation_wavelength 0.71073
_diffrn_reflns_av_R_equivalents 0.0000
_diffrn_reflns_av_sigmaI/netI 0.2060
_diffrn_reflns_limit_h_max 17
_diffrn_reflns_limit_h_min -17
_diffrn_reflns_limit_k_max 19
_diffrn_reflns_limit_k_min -19
_diffrn_reflns_limit_l_max 26
_diffrn_reflns_limit_l_min 0
_diffrn_reflns_number 18282
_diffrn_reflns_theta_full 26.50
_diffrn_reflns_theta_max 26.50
_diffrn_reflns_theta_min 2.30
_exptl_absorpt_coefficient_mu 0.601
_exptl_absorpt_correction_T_max 0.9048
_exptl_absorpt_correction_T_min 0.8499
_exptl_absorpt_correction_type multi-scan
_exptl_absorpt_process_details sadabs
_exptl_crystal_colour colourless
_exptl_crystal_density_diffrn 1.028
_exptl_crystal_density_method 'not measured'
_exptl_crystal_description block
_exptl_crystal_F_000 1424
_exptl_crystal_size_max 0.28
_exptl_crystal_size_mid 0.20
_exptl_crystal_size_min 0.17
_platon_squeeze_details ' '
_refine_diff_density_max 1.578
_refine_diff_density_min -0.698
_refine_diff_density_rms 0.116
_refine_ls_extinction_method none
_refine_ls_goodness_of_fit_ref 1.046
_refine_ls_hydrogen_treatment mixed
_refine_ls_matrix_type full
_refine_ls_number_parameters 775
_refine_ls_number_reflns 18282
_refine_ls_number_restraints 141
_refine_ls_restrained_S_all 1.065
_refine_ls_R_factor_all 0.1826
_refine_ls_R_factor_gt 0.0871
_refine_ls_shift/su_max 0.040
_refine_ls_shift/su_mean 0.001
_refine_ls_structure_factor_coef Fsqd
_refine_ls_weighting_details 'calc w=1/[\s^2^(Fo^2^)+(0.0450P)^2^+0.0000P] where P=(Fo^2^+2Fc^2^)/3'
_refine_ls_weighting_scheme calc
_refine_ls_wR_factor_gt 0.1932
_refine_ls_wR_factor_ref 0.2089
_reflns_number_gt 5929
_reflns_number_total 18282
_reflns_threshold_expression >2sigma(I)
_cod_data_source_file c8dt00909k2.cif
_cod_data_source_block 160227g
_cod_depositor_comments
;
The following automatic conversions were performed:

'_symmetry_cell_setting' value 'Triclinic' changed to 'triclinic'
according to
/home/data/users/saulius/crontab/automatic-downloads/rss-feeds/RSC/lib/dictionaries/cif_core.dic
dictionary named 'cif_core.dic' version 2.4.2 from 2011-04-26.

Automatic conversion script
Id: cif_fix_values 4973 2017-02-22 13:04:09Z antanas 

 Adding full bibliography for 7045981--7045983.cif.
;
_cod_original_sg_symbol_H-M 'P-1   '
_cod_database_code 7045983

loop_
_symmetry_equiv_pos_as_xyz
'x, y, z'
'-x, -y, -z'

loop_
_atom_site_label
_atom_site_type_symbol
_atom_site_fract_x
_atom_site_fract_y
_atom_site_fract_z
_atom_site_U_iso_or_equiv
_atom_site_adp_type
_atom_site_occupancy
_atom_site_symmetry_multiplicity
_atom_site_calc_flag
_atom_site_refinement_flags
Cd1 Cd 0.83515(3) 0.62966(3) 0.26053(3) 0.06401(18) Uani 1 1 d .
Cd2 Cd 0.83424(3) 0.87741(3) 0.25560(3) 0.06561(19) Uani 1 1 d .
O1 O 0.8467(4) 0.5248(3) 0.3508(2) 0.0904(19) Uani 1 1 d .
O2 O 0.8359(4) 0.4711(3) 0.2611(2) 0.0787(17) Uani 1 1 d .
O3 O 0.8349(3) 0.6438(3) 0.1486(2) 0.0784(16) Uani 1 1 d .
O4 O 0.8380(3) 0.7739(4) 0.1849(2) 0.0860(19) Uani 1 1 d .
O5 O 0.8538(4) 0.9820(3) 0.1633(2) 0.0876(18) Uani 1 1 d .
O6 O 0.8339(4) 1.0357(3) 0.2550(2) 0.0847(17) Uani 1 1 d .
O7 O 0.8197(3) 0.8616(3) 0.3694(2) 0.0816(16) Uani 1 1 d .
O8 O 0.8283(3) 0.7367(3) 0.3325(2) 0.0758(16) Uani 1 1 d .
N2 N 1.0027(4) 0.6338(3) 0.2569(3) 0.074(2) Uani 1 1 d .
N4 N 1.0029(4) 0.8665(4) 0.2558(3) 0.086(2) Uani 1 1 d U
N3 N 0.6705(4) 0.8786(4) 0.2522(3) 0.083(2) Uani 1 1 d .
N1 N 0.6705(4) 0.6342(4) 0.2659(3) 0.078(2) Uani 1 1 d .
S1 S 0.9389(2) 0.10971(15) 0.46146(11) 0.1202(10) Uani 1 1 d .
S2 S 0.8338(2) 0.91528(15) -0.13829(12) 0.1380(12) Uani 1 1 d .
S3 S 0.93572(19) 1.39601(14) 0.04773(11) 0.1101(9) Uani 1 1 d .
S4 S 0.8265(3) 0.58910(15) 0.65404(12) 0.1485(13) Uani 1 1 d .
C1 C 0.8486(5) 0.4662(4) 0.3205(4) 0.070(2) Uani 1 1 d D
C2 C 0.8699(5) 0.3761(4) 0.3561(3) 0.071(2) Uani 1 1 d D
C3 C 0.9112(6) 0.3659(5) 0.4130(4) 0.102(3) Uani 1 1 d .
H3 H 0.9259 0.4130 0.4324 0.122 Uiso 1 1 calc R
C4 C 0.9321(7) 0.2821(5) 0.4430(4) 0.123(4) Uani 1 1 d .
H4 H 0.9608 0.2746 0.4825 0.147 Uiso 1 1 calc R
C5 C 0.9112(6) 0.2113(5) 0.4156(4) 0.088(3) Uani 1 1 d .
C6 C 0.8695(7) 0.2204(5) 0.3600(4) 0.114(4) Uani 1 1 d .
H6 H 0.8543 0.1733 0.3408 0.137 Uiso 1 1 calc R
C7 C 0.8487(6) 0.3049(5) 0.3306(3) 0.098(3) Uani 1 1 d .
H7 H 0.8187 0.3121 0.2916 0.117 Uiso 1 1 calc R
C8 C 0.9708(6) 0.0468(5) 0.3985(4) 0.105(3) Uani 1 1 d .
H8A H 0.9718 -0.0128 0.4179 0.126 Uiso 1 1 calc R
H8B H 0.9206 0.0539 0.3682 0.126 Uiso 1 1 calc R
C9 C 1.0643(6) 0.0648(4) 0.3605(4) 0.089(3) Uani 1 1 d .
C10 C 1.1505(7) 0.0478(5) 0.3924(4) 0.107(3) Uani 1 1 d .
H10 H 1.1496 0.0245 0.4361 0.129 Uiso 1 1 calc R
C11 C 1.2347(7) 0.0665(5) 0.3573(4) 0.110(3) Uani 1 1 d .
H11 H 1.2922 0.0552 0.3769 0.132 Uiso 1 1 calc R
C12 C 1.2351(7) 0.1038(5) 0.2900(4) 0.108(3) Uani 1 1 d .
H12 H 1.2928 0.1159 0.2661 0.129 Uiso 1 1 calc R
C13 C 1.1508(7) 0.1213(5) 0.2612(4) 0.089(3) Uani 1 1 d .
C14 C 1.0656(6) 0.1013(5) 0.2949(4) 0.091(3) Uani 1 1 d .
H14 H 1.0086 0.1118 0.2745 0.110 Uiso 1 1 calc R
C15 C 1.1535(7) 0.1645(5) 0.1917(4) 0.116(4) Uani 1 1 d .
H15A H 1.2069 0.2030 0.1834 0.139 Uiso 1 1 calc R
H15B H 1.0949 0.1976 0.1841 0.139 Uiso 1 1 calc R
C16 C 0.8386(6) 0.8596(5) -0.0574(4) 0.101(3) Uani 1 1 d .
C17 C 0.8331(7) 0.7675(5) -0.0467(4) 0.106(3) Uani 1 1 d .
H17 H 0.8312 0.7357 -0.0810 0.128 Uiso 1 1 calc R
C18 C 0.8308(5) 0.7295(4) 0.0176(3) 0.083(3) Uani 1 1 d .
H18 H 0.8256 0.6704 0.0257 0.099 Uiso 1 1 calc R
C19 C 0.8358(5) 0.7725(4) 0.0708(3) 0.067(2) Uani 1 1 d .
C20 C 0.8457(6) 0.8633(5) 0.0544(4) 0.096(3) Uani 1 1 d .
H20 H 0.8546 0.8955 0.0875 0.115 Uiso 1 1 calc R
C21 C 0.8426(7) 0.9043(5) -0.0080(3) 0.103(3) Uani 1 1 d .
H21 H 0.8433 0.9637 -0.0159 0.124 Uiso 1 1 calc R
C22 C 0.8382(5) 0.7309(5) 0.1398(3) 0.063(2) Uani 1 1 d .
C23 C 0.8494(5) 1.0399(4) 0.1931(4) 0.078(3) Uani 1 1 d D
C24 C 0.8690(5) 1.1310(4) 0.1603(3) 0.082(3) Uani 1 1 d D
C25 C 0.8524(6) 1.2030(4) 0.1875(3) 0.083(3) Uani 1 1 d .
H25 H 0.8269 1.1986 0.2303 0.100 Uiso 1 1 calc R
C26 C 0.8725(6) 1.2848(5) 0.1533(3) 0.091(3) Uani 1 1 d .
H26 H 0.8591 1.3327 0.1740 0.109 Uiso 1 1 calc R
C27 C 0.9092(6) 1.2952(5) 0.0937(3) 0.087(3) Uani 1 1 d .
C28 C 0.9278(7) 1.2279(5) 0.0638(4) 0.106(3) Uani 1 1 d .
H28 H 0.9555 1.2357 0.0215 0.127 Uiso 1 1 calc R
C29 C 0.9065(6) 1.1424(5) 0.0949(4) 0.101(3) Uani 1 1 d .
H29 H 0.9171 1.0959 0.0723 0.121 Uiso 1 1 calc R
C30 C 0.9660(5) 1.4598(5) 0.1077(4) 0.097(3) Uani 1 1 d .
H30A H 0.9653 1.5194 0.0884 0.116 Uiso 1 1 calc R
H30B H 0.9170 1.4532 0.1432 0.116 Uiso 1 1 calc R
C31 C 1.0632(6) 1.4378(4) 0.1354(4) 0.084(3) Uani 1 1 d .
C32 C 1.0701(6) 1.3983(4) 0.2013(4) 0.094(3) Uani 1 1 d .
H32 H 1.0141 1.3869 0.2273 0.112 Uiso 1 1 calc R
C33 C 1.1588(7) 1.3759(5) 0.2284(4) 0.099(3) Uani 1 1 d .
C34 C 1.2424(7) 1.3923(5) 0.1871(4) 0.110(3) Uani 1 1 d .
H34 H 1.3009 1.3765 0.2044 0.132 Uiso 1 1 calc R
C35 C 1.2436(6) 1.4289(6) 0.1250(5) 0.115(4) Uani 1 1 d .
H35 H 1.3005 1.4387 0.0996 0.138 Uiso 1 1 calc R
C36 C 1.1545(8) 1.4516(5) 0.1004(4) 0.110(4) Uani 1 1 d .
H36 H 1.1545 1.4780 0.0575 0.132 Uiso 1 1 calc R
C37 C 1.1589(7) 1.3348(5) 0.2957(3) 0.113(4) Uani 1 1 d .
H37A H 1.2105 1.2925 0.3002 0.136 Uiso 1 1 calc R
H37B H 1.0989 1.3058 0.3080 0.136 Uiso 1 1 calc R
C38 C 0.8264(7) 0.6511(5) 0.5764(4) 0.113(4) Uani 1 1 d .
C39 C 0.8178(8) 0.7394(5) 0.5616(4) 0.126(4) Uani 1 1 d .
H39 H 0.8117 0.7728 0.5951 0.151 Uiso 1 1 calc R
C40 C 0.8182(7) 0.7774(5) 0.4991(4) 0.107(3) Uani 1 1 d .
H40 H 0.8151 0.8368 0.4916 0.128 Uiso 1 1 calc R
C41 C 0.8227(5) 0.7356(4) 0.4467(3) 0.071(2) Uani 1 1 d .
C42 C 0.8290(6) 0.6464(5) 0.4589(4) 0.095(3) Uani 1 1 d .
H42 H 0.8311 0.6141 0.4248 0.113 Uiso 1 1 calc R
C43 C 0.8322(7) 0.6067(5) 0.5229(4) 0.114(4) Uani 1 1 d .
H43 H 0.8385 0.5474 0.5304 0.136 Uiso 1 1 calc R
C44 C 0.8243(5) 0.7789(5) 0.3812(4) 0.065(2) Uani 1 1 d .
C45 C 0.6198(6) 0.6313(8) 0.3209(5) 0.158(4) Uani 1 1 d U
H45 H 0.6513 0.6291 0.3591 0.190 Uiso 1 1 calc R
C46 C 0.5201(6) 0.6316(7) 0.3249(5) 0.160(4) Uani 1 1 d U
H46 H 0.4869 0.6336 0.3650 0.192 Uiso 1 1 calc R
C47 C 0.6200(6) 0.6444(7) 0.2159(5) 0.135(4) Uani 1 1 d U
H47 H 0.6518 0.6570 0.1751 0.162 Uiso 1 1 calc R
C48 C 0.5221(6) 0.6378(7) 0.2187(4) 0.133(3) Uani 1 1 d U
H48 H 0.4924 0.6401 0.1798 0.160 Uiso 1 1 calc R
C49 C 0.4706(5) 0.6290(6) 0.2714(5) 0.120(3) Uani 1 1 d U
C50 C 1.3615(6) 0.6314(6) 0.2843(5) 0.117(3) Uani 1 1 d U
H50 H 1.3351 0.6360 0.3260 0.140 Uiso 1 1 calc R
C51 C 1.3106(5) 0.6273(5) 0.2418(5) 0.122(3) Uani 1 1 d DU
H51 H 1.3398 0.6225 0.2009 0.146 Uiso 1 1 calc R
C52 C 1.2018(5) 0.6293(5) 0.2478(4) 0.087(2) Uani 1 1 d DU
C53 C 1.1520(5) 0.6374(5) 0.3095(5) 0.108(3) Uani 1 1 d .
H53 H 1.1841 0.6432 0.3463 0.129 Uiso 1 1 calc R
C54 C 1.0462(5) 0.6359(5) 0.3105(5) 0.100(3) Uani 1 1 d .
H54 H 1.0103 0.6366 0.3497 0.121 Uiso 1 1 calc R
C55 C 1.0513(5) 0.6295(5) 0.2004(4) 0.094(3) Uani 1 1 d .
H55 H 1.0188 0.6277 0.1630 0.113 Uiso 1 1 calc R
C56 C 1.1542(6) 0.6276(5) 0.1969(5) 0.111(3) Uani 1 1 d .
H56 H 1.1873 0.6250 0.1569 0.133 Uiso 1 1 calc R
C57 C 0.6125(5) 0.8744(7) 0.3046(4) 0.126(4) Uani 1 1 d U
H57 H 0.6391 0.8721 0.3446 0.151 Uiso 1 1 calc R
C58 C 0.5125(6) 0.8733(7) 0.3039(5) 0.136(4) Uani 1 1 d U
H58 H 0.4739 0.8704 0.3423 0.164 Uiso 1 1 calc R
C59 C 0.6287(6) 0.8803(7) 0.1994(5) 0.134(4) Uani 1 1 d U
H59 H 0.6677 0.8766 0.1618 0.161 Uiso 1 1 calc R
C60 C 0.5320(6) 0.8872(7) 0.1924(5) 0.135(3) Uani 1 1 d U
H60 H 0.5090 0.8994 0.1510 0.162 Uiso 1 1 calc R
C61 C 0.4725(4) 0.8767(6) 0.2433(5) 0.102(2) Uani 1 1 d DU
C62 C 0.3630(5) 0.8788(5) 0.2366(4) 0.140(4) Uani 1 1 d DU
H62 H 0.3451 0.8931 0.1941 0.168 Uiso 1 1 calc R
C63 C 0.2992(5) 0.8656(7) 0.2751(5) 0.155(3) Uani 1 1 d DU
H63 H 0.3121 0.8524 0.3187 0.185 Uiso 1 1 calc R
C64 C 1.1960(6) 0.8691(5) 0.2574(3) 0.102(2) Uani 1 1 d DU
C65 C 1.1409(7) 0.8609(6) 0.3153(4) 0.144(3) Uani 1 1 d DU
H65 H 1.1690 0.8541 0.3550 0.173 Uiso 1 1 calc R
C66 C 1.0410(7) 0.8632(6) 0.3123(5) 0.115(3) Uani 1 1 d U
H66 H 1.0017 0.8624 0.3502 0.138 Uiso 1 1 calc R
C67 C 1.0545(6) 0.8662(5) 0.2024(5) 0.123(4) Uani 1 1 d .
H67 H 1.0240 0.8677 0.1638 0.147 Uiso 1 1 calc R
C68 C 1.1551(6) 0.8636(5) 0.1997(4) 0.130(4) Uani 1 1 d DU
H68 H 1.1917 0.8586 0.1614 0.156 Uiso 1 1 calc R

loop_
_atom_site_aniso_label
_atom_site_aniso_U_11
_atom_site_aniso_U_22
_atom_site_aniso_U_33
_atom_site_aniso_U_23
_atom_site_aniso_U_13
_atom_site_aniso_U_12
Cd1 0.0378(3) 0.0545(3) 0.0949(4) 0.0096(3) -0.0102(3) -0.0053(2)
Cd2 0.0387(3) 0.0545(3) 0.0985(4) 0.0105(3) -0.0107(3) -0.0049(2)
O1 0.121(4) 0.053(3) 0.096(4) -0.005(3) -0.021(3) 0.018(3)
O2 0.111(4) 0.040(3) 0.076(3) 0.017(3) -0.002(3) 0.000(3)
O3 0.048(3) 0.098(4) 0.091(4) -0.017(3) 0.000(3) -0.013(3)
O4 0.072(3) 0.145(5) 0.038(3) -0.009(3) 0.004(2) 0.005(3)
O5 0.098(4) 0.046(3) 0.114(4) -0.003(3) 0.015(3) -0.016(3)
O6 0.109(4) 0.042(3) 0.098(4) 0.019(3) -0.022(3) -0.016(3)
O7 0.088(4) 0.066(3) 0.096(4) -0.020(3) -0.035(3) 0.003(3)
O8 0.081(3) 0.082(4) 0.064(3) 0.003(3) -0.026(3) -0.011(3)
N2 0.051(4) 0.052(4) 0.118(5) -0.005(4) 0.001(4) -0.006(3)
N4 0.059(4) 0.057(4) 0.139(5) -0.005(4) -0.015(4) 0.009(3)
N3 0.028(3) 0.083(4) 0.135(5) 0.011(4) -0.038(3) -0.015(3)
N1 0.027(3) 0.069(4) 0.136(5) 0.004(4) -0.020(3) -0.007(3)
S1 0.178(3) 0.0792(16) 0.0872(16) 0.0399(13) -0.0042(16) 0.0159(16)
S2 0.249(4) 0.0715(17) 0.0881(18) 0.0086(15) -0.018(2) 0.0018(19)
S3 0.151(2) 0.0756(15) 0.0920(16) 0.0411(13) -0.0272(15) -0.0212(15)
S4 0.295(4) 0.0644(17) 0.0830(17) 0.0094(14) -0.027(2) -0.011(2)
C1 0.073(5) 0.061(5) 0.073(5) 0.003(5) -0.014(4) 0.006(4)
C2 0.090(6) 0.059(5) 0.060(5) 0.005(4) -0.003(4) -0.002(4)
C3 0.135(7) 0.061(5) 0.113(7) -0.008(5) -0.046(6) 0.015(5)
C4 0.181(9) 0.093(7) 0.088(6) 0.022(6) -0.046(6) 0.025(7)
C5 0.130(7) 0.053(5) 0.077(6) 0.008(5) -0.003(5) -0.012(5)
C6 0.204(10) 0.050(5) 0.089(6) 0.017(5) -0.060(6) -0.007(6)
C7 0.165(8) 0.069(6) 0.060(5) 0.002(5) -0.045(5) 0.013(6)
C8 0.136(8) 0.073(6) 0.093(6) 0.036(5) -0.011(6) -0.006(5)
C9 0.113(7) 0.049(5) 0.099(6) 0.017(5) -0.020(5) -0.011(5)
C10 0.141(8) 0.091(7) 0.083(6) 0.018(5) -0.016(6) -0.018(6)
C11 0.140(8) 0.075(6) 0.110(7) 0.018(5) -0.041(6) -0.011(6)
C12 0.147(9) 0.076(6) 0.098(7) -0.002(5) -0.006(6) -0.011(6)
C13 0.122(7) 0.056(5) 0.090(6) 0.000(5) -0.030(6) -0.007(5)
C14 0.109(7) 0.063(5) 0.096(6) 0.018(5) -0.016(5) -0.008(5)
C15 0.181(10) 0.072(6) 0.090(6) -0.007(5) 0.004(6) -0.004(6)
C16 0.148(8) 0.070(6) 0.073(6) 0.026(5) -0.013(5) 0.016(5)
C17 0.177(9) 0.069(6) 0.071(6) 0.004(5) -0.026(6) -0.010(6)
C18 0.129(7) 0.035(4) 0.083(6) 0.009(4) -0.028(5) -0.012(4)
C19 0.064(5) 0.055(5) 0.081(5) 0.003(4) -0.027(4) -0.002(4)
C20 0.118(7) 0.083(6) 0.089(6) -0.023(5) -0.009(5) 0.007(5)
C21 0.202(10) 0.057(5) 0.048(5) -0.002(4) -0.009(6) 0.010(6)
C22 0.044(4) 0.074(5) 0.060(5) 0.023(4) 0.010(4) 0.005(4)
C23 0.081(6) 0.058(5) 0.088(6) 0.022(5) -0.021(5) 0.004(4)
C24 0.094(6) 0.067(5) 0.078(5) 0.022(5) -0.021(5) 0.004(4)
C25 0.125(7) 0.052(5) 0.066(5) 0.005(4) 0.008(5) -0.012(5)
C26 0.139(8) 0.049(5) 0.075(5) 0.019(4) 0.010(5) -0.008(5)
C27 0.137(7) 0.065(5) 0.054(5) -0.001(4) 0.010(5) -0.009(5)
C28 0.166(9) 0.085(6) 0.058(5) 0.019(5) 0.003(5) -0.037(6)
C29 0.121(7) 0.082(6) 0.104(7) -0.029(6) 0.001(6) -0.014(5)
C30 0.086(6) 0.078(5) 0.109(6) 0.052(5) -0.015(5) 0.003(5)
C31 0.124(7) 0.046(5) 0.076(5) 0.013(4) 0.004(5) -0.019(4)
C32 0.137(8) 0.058(5) 0.078(6) 0.014(5) 0.012(5) -0.024(5)
C33 0.147(8) 0.063(6) 0.084(6) -0.002(5) -0.013(6) 0.020(6)
C34 0.139(8) 0.098(7) 0.097(7) -0.008(6) -0.053(6) 0.016(6)
C35 0.090(7) 0.117(8) 0.131(8) 0.011(7) -0.012(6) 0.002(6)
C36 0.182(10) 0.075(6) 0.065(6) 0.007(5) 0.029(6) -0.024(6)
C37 0.165(9) 0.101(7) 0.071(6) 0.008(6) -0.030(6) -0.014(6)
C38 0.186(10) 0.065(6) 0.095(7) -0.033(5) -0.008(6) -0.007(6)
C39 0.263(12) 0.047(5) 0.070(6) -0.005(5) -0.030(7) -0.002(6)
C40 0.204(10) 0.044(5) 0.070(6) 0.006(5) -0.025(6) -0.001(6)
C41 0.103(6) 0.036(4) 0.066(5) 0.023(4) -0.007(4) -0.001(4)
C42 0.136(8) 0.087(6) 0.064(5) -0.018(5) -0.011(5) -0.019(5)
C43 0.194(10) 0.054(5) 0.088(7) 0.013(5) -0.022(7) -0.013(6)
C44 0.057(4) 0.059(5) 0.082(6) -0.021(5) -0.015(4) 0.001(4)
C45 0.051(6) 0.268(11) 0.147(8) -0.001(8) -0.002(6) -0.013(7)
C46 0.054(5) 0.257(9) 0.159(7) 0.005(8) 0.017(6) -0.035(7)
C47 0.040(5) 0.243(10) 0.125(7) -0.029(7) -0.015(5) -0.021(6)
C48 0.063(5) 0.221(8) 0.124(6) -0.036(7) -0.039(5) -0.014(6)
C49 0.023(4) 0.164(7) 0.163(7) 0.018(7) -0.021(5) -0.014(5)
C50 0.101(4) 0.116(4) 0.131(4) -0.002(3) -0.015(3) -0.012(3)
C51 0.077(6) 0.103(6) 0.194(8) -0.025(7) -0.047(6) -0.023(5)
C52 0.078(4) 0.073(4) 0.111(4) -0.014(3) -0.008(3) 0.001(3)
C53 0.072(5) 0.071(6) 0.175(8) 0.026(6) -0.059(6) -0.007(5)
C54 0.052(5) 0.102(7) 0.143(8) 0.005(6) -0.016(5) -0.011(5)
C55 0.047(5) 0.085(6) 0.156(8) -0.034(6) -0.012(5) 0.006(4)
C56 0.071(6) 0.123(7) 0.150(8) -0.055(7) -0.016(6) -0.011(5)
C57 0.035(5) 0.211(9) 0.125(7) -0.002(7) -0.009(5) -0.006(6)
C58 0.080(6) 0.192(8) 0.130(6) -0.020(6) 0.043(5) -0.015(6)
C59 0.035(5) 0.219(9) 0.151(8) -0.031(7) -0.028(5) 0.005(6)
C60 0.064(5) 0.203(8) 0.146(7) -0.030(7) -0.043(5) -0.007(6)
C61 0.081(4) 0.102(4) 0.123(4) -0.009(3) -0.017(3) -0.012(3)
C62 0.111(6) 0.087(6) 0.203(8) 0.015(6) 0.038(6) 0.021(5)
C63 0.151(5) 0.142(5) 0.168(5) -0.015(4) -0.006(4) 0.002(4)
C64 0.095(4) 0.078(4) 0.132(4) -0.010(3) -0.014(3) -0.014(3)
C65 0.138(4) 0.135(4) 0.162(4) -0.024(3) -0.025(3) 0.001(3)
C66 0.099(4) 0.114(4) 0.134(4) -0.021(3) -0.014(3) -0.006(3)
C67 0.053(5) 0.093(7) 0.197(10) 0.041(7) 0.040(6) 0.005(5)
C68 0.099(7) 0.082(6) 0.188(9) 0.032(6) 0.035(7) 0.006(5)

loop_
_atom_type_symbol
_atom_type_description
_atom_type_scat_dispersion_real
_atom_type_scat_dispersion_imag
_atom_type_scat_source
C C 0.0033 0.0016 'International Tables Vol C Tables 4.2.6.8 and 6.1.1.4'
H H 0.0000 0.0000 'International Tables Vol C Tables 4.2.6.8 and 6.1.1.4'
N N 0.0061 0.0033 'International Tables Vol C Tables 4.2.6.8 and 6.1.1.4'
O O 0.0106 0.0060 'International Tables Vol C Tables 4.2.6.8 and 6.1.1.4'
S S 0.1246 0.1234 'International Tables Vol C Tables 4.2.6.8 and 6.1.1.4'
Cd Cd -0.8075 1.2024 'International Tables Vol C Tables 4.2.6.8 and 6.1.1.4'

loop_
_geom_angle_atom_site_label_1
_geom_angle_atom_site_label_2
_geom_angle_atom_site_label_3
_geom_angle
_geom_angle_site_symmetry_1
_geom_angle_site_symmetry_3
N1 Cd1 O3 89.0(2) . .
N1 Cd1 O1 95.0(2) . .
O3 Cd1 O1 140.55(18) . .
N1 Cd1 N2 176.4(2) . .
O3 Cd1 N2 92.08(19) . .
O1 Cd1 N2 86.37(19) . .
N1 Cd1 O8 87.90(19) . .
O3 Cd1 O8 130.43(16) . .
O1 Cd1 O8 88.98(16) . .
N2 Cd1 O8 88.75(19) . .
N1 Cd1 O2 90.68(18) . .
O3 Cd1 O2 87.59(16) . .
O1 Cd1 O2 53.20(16) . .
N2 Cd1 O2 92.82(17) . .
O8 Cd1 O2 141.89(14) . .
N1 Cd1 O4 89.99(17) . .
O3 Cd1 O4 55.68(16) . .
O1 Cd1 O4 162.93(17) . .
N2 Cd1 O4 87.78(17) . .
O8 Cd1 O4 74.86(15) . .
O2 Cd1 O4 143.24(15) . .
N3 Cd2 O7 90.5(2) . .
N3 Cd2 O4 86.8(2) . .
O7 Cd2 O4 130.17(16) . .
N3 Cd2 O5 93.22(19) . .
O7 Cd2 O5 141.74(17) . .
O4 Cd2 O5 88.08(16) . .
N3 Cd2 N4 175.7(2) . .
O7 Cd2 N4 91.3(2) . .
O4 Cd2 N4 89.12(19) . .
O5 Cd2 N4 87.83(19) . .
N3 Cd2 O6 91.37(19) . .
O7 Cd2 O6 88.27(16) . .
O4 Cd2 O6 141.49(16) . .
O5 Cd2 O6 53.60(16) . .
N4 Cd2 O6 92.57(18) . .
N3 Cd2 O8 90.27(18) . .
O7 Cd2 O8 53.71(15) . .
O4 Cd2 O8 76.54(15) . .
O5 Cd2 O8 164.02(17) . .
N4 Cd2 O8 87.63(17) . .
O6 Cd2 O8 141.96(16) . .
C1 O1 Cd1 95.2(4) . .
C1 O2 Cd1 85.6(4) . .
C22 O3 Cd1 94.8(4) . .
C22 O4 Cd2 169.4(5) . .
C22 O4 Cd1 85.8(4) . .
Cd2 O4 Cd1 104.73(15) . .
C23 O5 Cd2 94.8(4) . .
C23 O6 Cd2 85.3(4) . .
C44 O7 Cd2 98.7(4) . .
C44 O8 Cd1 166.8(4) . .
C44 O8 Cd2 89.4(4) . .
Cd1 O8 Cd2 103.85(16) . .
C54 N2 C55 121.6(7) . .
C54 N2 Cd1 120.0(5) . .
C55 N2 Cd1 118.4(5) . .
C67 N4 C66 122.0(8) . .
C67 N4 Cd2 120.7(6) . .
C66 N4 Cd2 117.3(6) . .
C59 N3 C57 114.4(7) . .
C59 N3 Cd2 122.8(5) . .
C57 N3 Cd2 122.8(5) . .
C47 N1 C45 113.5(7) . .
C47 N1 Cd1 124.2(5) . .
C45 N1 Cd1 122.2(6) . .
C8 S1 C5 101.7(4) . .
C16 S2 C15 106.3(4) . 2_765
C27 S3 C30 103.7(3) . .
C37 S4 C38 102.4(4) 2_776 .
O1 C1 O2 125.6(6) . .
O1 C1 C2 118.4(7) . .
O2 C1 C2 116.1(6) . .
C3 C2 C7 118.1(6) . .
C3 C2 C1 120.6(7) . .
C7 C2 C1 121.3(6) . .
C2 C3 C4 118.6(8) . .
C5 C4 C3 122.0(8) . .
C6 C5 C4 120.0(7) . .
C6 C5 S1 123.8(7) . .
C4 C5 S1 116.2(6) . .
C5 C6 C7 117.3(8) . .
C2 C7 C6 124.0(7) . .
C9 C8 S1 117.3(6) . .
C14 C9 C10 120.9(8) . .
C14 C9 C8 120.0(8) . .
C10 C9 C8 119.1(7) . .
C11 C10 C9 118.2(8) . .
C10 C11 C12 120.4(9) . .
C13 C12 C11 120.0(9) . .
C12 C13 C14 120.7(8) . .
C12 C13 C15 118.6(8) . .
C14 C13 C15 120.7(8) . .
C13 C14 C9 119.9(8) . .
C13 C15 S2 109.2(5) . 2_765
C21 C16 C17 121.5(7) . .
C21 C16 S2 119.2(6) . .
C17 C16 S2 119.3(6) . .
C18 C17 C16 115.8(7) . .
C17 C18 C19 125.3(7) . .
C18 C19 C20 114.2(6) . .
C18 C19 C22 125.1(6) . .
C20 C19 C22 120.6(7) . .
C21 C20 C19 122.6(8) . .
C16 C21 C20 120.3(8) . .
O4 C22 O3 123.7(6) . .
O4 C22 C19 121.2(7) . .
O3 C22 C19 115.0(7) . .
O5 C23 O6 126.2(6) . .
O5 C23 C24 121.5(7) . .
O6 C23 C24 112.1(6) . .
C25 C24 C29 115.9(6) . .
C25 C24 C23 126.2(7) . .
C29 C24 C23 117.9(7) . .
C24 C25 C26 122.3(7) . .
C27 C26 C25 121.8(8) . .
C26 C27 C28 119.5(7) . .
C26 C27 S3 124.2(6) . .
C28 C27 S3 116.2(6) . .
C27 C28 C29 121.9(7) . .
C24 C29 C28 118.5(7) . .
C31 C30 S3 114.5(5) . .
C32 C31 C36 113.2(8) . .
C32 C31 C30 121.0(7) . .
C36 C31 C30 125.8(7) . .
C33 C32 C31 122.6(8) . .
C34 C33 C32 117.1(8) . .
C34 C33 C37 124.0(9) . .
C32 C33 C37 118.8(8) . .
C35 C34 C33 124.9(9) . .
C34 C35 C36 116.2(9) . .
C35 C36 C31 126.0(8) . .
C33 C37 S4 109.4(6) . 2_776
C39 C38 C43 115.2(8) . .
C39 C38 S4 128.0(7) . .
C43 C38 S4 116.7(6) . .
C40 C39 C38 120.8(8) . .
C41 C40 C39 124.9(7) . .
C40 C41 C42 116.6(6) . .
C40 C41 C44 122.9(6) . .
C42 C41 C44 120.5(7) . .
C43 C42 C41 119.0(7) . .
C42 C43 C38 123.4(8) . .
O8 C44 O7 118.1(7) . .
O8 C44 C41 121.0(6) . .
O7 C44 C41 120.9(7) . .
N1 C45 C46 122.7(9) . .
C49 C46 C45 121.2(9) . .
N1 C47 C48 124.4(9) . .
C49 C48 C47 123.3(9) . .
C48 C49 C46 113.7(8) . .
C48 C49 C50 131.0(9) . 1_455
C46 C49 C50 114.3(9) . 1_455
C51 C50 C49 120.6(9) . 1_655
C50 C51 C52 125.9(10) . .
C56 C52 C53 120.0(7) . .
C56 C52 C51 120.0(8) . .
C53 C52 C51 120.0(8) . .
C52 C53 C54 115.7(8) . .
N2 C54 C53 120.8(8) . .
N2 C55 C56 120.0(8) . .
C52 C56 C55 121.8(9) . .
N3 C57 C58 123.8(8) . .
C57 C58 C61 118.0(8) . .
N3 C59 C60 126.5(9) . .
C61 C60 C59 120.1(9) . .
C60 C61 C58 116.2(7) . .
C60 C61 C62 121.2(8) . .
C58 C61 C62 122.2(7) . .
C63 C62 C61 131.7(9) . .
C62 C63 C64 123.0(9) . 1_455
C65 C64 C68 120.5(8) . .
C65 C64 C63 106.4(7) . 1_655
C68 C64 C63 131.9(8) . 1_655
C64 C65 C66 117.8(8) . .
N4 C66 C65 120.1(8) . .
N4 C67 C68 122.8(9) . .
C64 C68 C67 115.8(8) . .

loop_
_geom_bond_atom_site_label_1
_geom_bond_atom_site_label_2
_geom_bond_distance
_geom_bond_site_symmetry_2
Cd1 N1 2.300(5) .
Cd1 O3 2.305(5) .
Cd1 O1 2.330(4) .
Cd1 N2 2.345(6) .
Cd1 O8 2.409(5) .
Cd1 O2 2.504(4) .
Cd1 O4 2.578(5) .
Cd2 N3 2.298(5) .
Cd2 O7 2.338(5) .
Cd2 O4 2.346(5) .
Cd2 O5 2.354(5) .
Cd2 N4 2.364(6) .
Cd2 O6 2.500(4) .
Cd2 O8 2.546(4) .
O1 C1 1.190(8) .
O2 C1 1.250(8) .
O3 C22 1.366(8) .
O4 C22 1.234(8) .
O5 C23 1.174(8) .
O6 C23 1.283(8) .
O7 C44 1.297(8) .
O8 C44 1.286(8) .
N2 C54 1.311(10) .
N2 C55 1.327(9) .
N4 C67 1.284(10) .
N4 C66 1.315(10) .
N3 C59 1.277(10) .
N3 C57 1.309(9) .
N1 C47 1.285(9) .
N1 C45 1.301(10) .
S1 C8 1.779(8) .
S1 C5 1.793(7) .
S2 C16 1.788(7) .
S2 C15 1.793(8) 2_765
S3 C27 1.773(7) .
S3 C30 1.789(8) .
S4 C37 1.727(8) 2_776
S4 C38 1.764(8) .
C1 C2 1.538(7) .
C2 C3 1.339(9) .
C2 C7 1.358(10) .
C3 C4 1.412(10) .
C4 C5 1.373(11) .
C5 C6 1.317(10) .
C6 C7 1.417(9) .
C8 C9 1.497(11) .
C9 C14 1.400(10) .
C9 C10 1.416(11) .
C10 C11 1.361(12) .
C11 C12 1.438(10) .
C12 C13 1.363(11) .
C13 C14 1.364(11) .
C13 C15 1.505(10) .
C15 S2 1.793(8) 2_765
C16 C21 1.332(10) .
C16 C17 1.445(10) .
C17 C18 1.384(9) .
C18 C19 1.384(9) .
C19 C20 1.435(10) .
C19 C22 1.493(9) .
C20 C21 1.367(9) .
C23 C24 1.527(7) .
C24 C25 1.349(9) .
C24 C29 1.413(10) .
C25 C26 1.411(9) .
C26 C27 1.299(9) .
C27 C28 1.317(10) .
C28 C29 1.442(10) .
C30 C31 1.525(10) .
C31 C32 1.431(9) .
C31 C36 1.435(11) .
C32 C33 1.413(11) .
C33 C34 1.413(12) .
C33 C37 1.455(10) .
C34 C35 1.335(10) .
C35 C36 1.398(12) .
C37 S4 1.727(8) 2_776
C38 C39 1.390(10) .
C38 C43 1.393(11) .
C39 C40 1.352(9) .
C40 C41 1.348(9) .
C41 C42 1.398(9) .
C41 C44 1.433(9) .
C42 C43 1.391(9) .
C45 C46 1.393(11) .
C46 C49 1.355(13) .
C47 C48 1.374(11) .
C48 C49 1.264(12) .
C49 C50 1.534(11) 1_455
C50 C51 1.183(11) .
C50 C49 1.534(11) 1_655
C51 C52 1.520(7) .
C52 C56 1.292(11) .
C52 C53 1.438(11) .
C53 C54 1.480(10) .
C55 C56 1.438(10) .
C57 C58 1.402(11) .
C58 C61 1.406(12) .
C59 C60 1.372(10) .
C60 C61 1.296(11) .
C61 C62 1.548(7) .
C62 C63 1.162(7) .
C63 C64 1.513(10) 1_455
C64 C65 1.376(7) .
C64 C68 1.378(7) .
C64 C63 1.513(10) 1_655
C65 C66 1.404(12) .
C67 C68 1.405(11) .

loop_
_geom_torsion_atom_site_label_1
_geom_torsion_atom_site_label_2
_geom_torsion_atom_site_label_3
_geom_torsion_atom_site_label_4
_geom_torsion
_geom_torsion_site_symmetry_1
_geom_torsion_site_symmetry_4
N1 Cd1 O1 C1 90.8(5) . .
O3 Cd1 O1 C1 -3.8(6) . .
N2 Cd1 O1 C1 -92.6(5) . .
O8 Cd1 O1 C1 178.6(5) . .
O2 Cd1 O1 C1 3.6(4) . .
O4 Cd1 O1 C1 -162.9(5) . .
N1 Cd1 O2 C1 -99.1(4) . .
O3 Cd1 O2 C1 171.9(4) . .
O1 Cd1 O2 C1 -3.4(4) . .
N2 Cd1 O2 C1 79.9(4) . .
O8 Cd1 O2 C1 -11.7(5) . .
O4 Cd1 O2 C1 170.0(4) . .
N1 Cd1 O3 C22 91.4(4) . .
O1 Cd1 O3 C22 -171.9(3) . .
N2 Cd1 O3 C22 -85.1(4) . .
O8 Cd1 O3 C22 5.0(4) . .
O2 Cd1 O3 C22 -177.8(4) . .
O4 Cd1 O3 C22 0.8(3) . .
N3 Cd2 O4 C22 80(2) . .
O7 Cd2 O4 C22 168(2) . .
O5 Cd2 O4 C22 -13(2) . .
N4 Cd2 O4 C22 -101(2) . .
O6 Cd2 O4 C22 -8(3) . .
O8 Cd2 O4 C22 171(2) . .
N3 Cd2 O4 Cd1 -92.0(2) . .
O7 Cd2 O4 Cd1 -4.2(3) . .
O5 Cd2 O4 Cd1 174.64(19) . .
N4 Cd2 O4 Cd1 86.8(2) . .
O6 Cd2 O4 Cd1 179.81(19) . .
O8 Cd2 O4 Cd1 -0.98(16) . .
N1 Cd1 O4 C22 -89.7(4) . .
O3 Cd1 O4 C22 -0.9(4) . .
O1 Cd1 O4 C22 163.2(5) . .
N2 Cd1 O4 C22 93.2(4) . .
O8 Cd1 O4 C22 -177.5(4) . .
O2 Cd1 O4 C22 1.4(5) . .
N1 Cd1 O4 Cd2 88.9(2) . .
O3 Cd1 O4 Cd2 177.7(2) . .
O1 Cd1 O4 Cd2 -18.2(6) . .
N2 Cd1 O4 Cd2 -88.3(2) . .
O8 Cd1 O4 Cd2 1.05(17) . .
O2 Cd1 O4 Cd2 180.00(19) . .
N3 Cd2 O5 C23 90.8(5) . .
O7 Cd2 O5 C23 -4.0(6) . .
O4 Cd2 O5 C23 177.5(5) . .
N4 Cd2 O5 C23 -93.3(5) . .
O6 Cd2 O5 C23 1.5(5) . .
O8 Cd2 O5 C23 -166.9(6) . .
N3 Cd2 O6 C23 -94.3(4) . .
O7 Cd2 O6 C23 175.2(4) . .
O4 Cd2 O6 C23 -7.8(5) . .
O5 Cd2 O6 C23 -1.4(4) . .
N4 Cd2 O6 C23 84.0(4) . .
O8 Cd2 O6 C23 173.5(4) . .
N3 Cd2 O7 C44 92.3(4) . .
O4 Cd2 O7 C44 6.1(5) . .
O5 Cd2 O7 C44 -171.9(4) . .
N4 Cd2 O7 C44 -83.8(4) . .
O6 Cd2 O7 C44 -176.4(4) . .
O8 Cd2 O7 C44 2.3(4) . .
N1 Cd1 O8 C44 89.8(19) . .
O3 Cd1 O8 C44 176.8(18) . .
O1 Cd1 O8 C44 -5.2(19) . .
N2 Cd1 O8 C44 -91.6(19) . .
O2 Cd1 O8 C44 1(2) . .
O4 Cd1 O8 C44 -180(100) . .
N1 Cd1 O8 Cd2 -91.5(2) . .
O3 Cd1 O8 Cd2 -4.6(3) . .
O1 Cd1 O8 Cd2 173.48(19) . .
N2 Cd1 O8 Cd2 87.08(19) . .
O2 Cd1 O8 Cd2 -179.94(18) . .
O4 Cd1 O8 Cd2 -0.96(15) . .
N3 Cd2 O8 C44 -92.6(4) . .
O7 Cd2 O8 C44 -2.3(4) . .
O4 Cd2 O8 C44 -179.3(4) . .
O5 Cd2 O8 C44 164.7(6) . .
N4 Cd2 O8 C44 91.1(4) . .
O6 Cd2 O8 C44 -0.1(5) . .
N3 Cd2 O8 Cd1 87.7(2) . .
O7 Cd2 O8 Cd1 178.0(3) . .
O4 Cd2 O8 Cd1 1.05(17) . .
O5 Cd2 O8 Cd1 -15.0(7) . .
N4 Cd2 O8 Cd1 -88.6(2) . .
O6 Cd2 O8 Cd1 -179.76(19) . .
N1 Cd1 N2 C54 66(4) . .
O3 Cd1 N2 C54 173.7(6) . .
O1 Cd1 N2 C54 -45.8(6) . .
O8 Cd1 N2 C54 43.2(6) . .
O2 Cd1 N2 C54 -98.7(6) . .
O4 Cd1 N2 C54 118.1(6) . .
N1 Cd1 N2 C55 -117(3) . .
O3 Cd1 N2 C55 -9.7(5) . .
O1 Cd1 N2 C55 130.8(5) . .
O8 Cd1 N2 C55 -140.1(5) . .
O2 Cd1 N2 C55 78.0(5) . .
O4 Cd1 N2 C55 -65.2(5) . .
N3 Cd2 N4 C67 62(3) . .
O7 Cd2 N4 C67 176.0(6) . .
O4 Cd2 N4 C67 45.9(6) . .
O5 Cd2 N4 C67 -42.2(6) . .
O6 Cd2 N4 C67 -95.6(6) . .
O8 Cd2 N4 C67 122.4(6) . .
N3 Cd2 N4 C66 -120(3) . .
O7 Cd2 N4 C66 -5.8(6) . .
O4 Cd2 N4 C66 -135.9(6) . .
O5 Cd2 N4 C66 136.0(6) . .
O6 Cd2 N4 C66 82.6(6) . .
O8 Cd2 N4 C66 -59.4(6) . .
O7 Cd2 N3 C59 -175.1(7) . .
O4 Cd2 N3 C59 -44.9(7) . .
O5 Cd2 N3 C59 43.0(7) . .
N4 Cd2 N3 C59 -61(3) . .
O6 Cd2 N3 C59 96.6(7) . .
O8 Cd2 N3 C59 -121.4(7) . .
O7 Cd2 N3 C57 2.4(7) . .
O4 Cd2 N3 C57 132.6(7) . .
O5 Cd2 N3 C57 -139.5(7) . .
N4 Cd2 N3 C57 116(3) . .
O6 Cd2 N3 C57 -85.9(7) . .
O8 Cd2 N3 C57 56.1(7) . .
O3 Cd1 N1 C47 -1.9(7) . .
O1 Cd1 N1 C47 -142.6(7) . .
N2 Cd1 N1 C47 106(4) . .
O8 Cd1 N1 C47 128.6(7) . .
O2 Cd1 N1 C47 -89.5(7) . .
O4 Cd1 N1 C47 53.7(7) . .
O3 Cd1 N1 C45 -178.0(8) . .
O1 Cd1 N1 C45 41.4(8) . .
N2 Cd1 N1 C45 -70(4) . .
O8 Cd1 N1 C45 -47.4(8) . .
O2 Cd1 N1 C45 94.5(8) . .
O4 Cd1 N1 C45 -122.3(8) . .
Cd1 O1 C1 O2 -7.2(8) . .
Cd1 O1 C1 C2 171.9(6) . .
Cd1 O2 C1 O1 6.6(8) . .
Cd1 O2 C1 C2 -172.4(6) . .
O1 C1 C2 C3 -18.6(11) . .
O2 C1 C2 C3 160.5(7) . .
O1 C1 C2 C7 162.3(8) . .
O2 C1 C2 C7 -18.6(11) . .
C7 C2 C3 C4 1.1(12) . .
C1 C2 C3 C4 -178.1(7) . .
C2 C3 C4 C5 0.0(14) . .
C3 C4 C5 C6 -0.8(14) . .
C3 C4 C5 S1 -178.0(7) . .
C8 S1 C5 C6 35.9(9) . .
C8 S1 C5 C4 -147.0(7) . .
C4 C5 C6 C7 0.5(14) . .
S1 C5 C6 C7 177.5(6) . .
C3 C2 C7 C6 -1.4(13) . .
C1 C2 C7 C6 177.7(8) . .
C5 C6 C7 C2 0.6(14) . .
C5 S1 C8 C9 71.7(7) . .
S1 C8 C9 C14 -111.3(8) . .
S1 C8 C9 C10 66.1(9) . .
C14 C9 C10 C11 -1.1(13) . .
C8 C9 C10 C11 -178.5(8) . .
C9 C10 C11 C12 1.0(13) . .
C10 C11 C12 C13 0.6(13) . .
C11 C12 C13 C14 -2.2(13) . .
C11 C12 C13 C15 176.9(7) . .
C12 C13 C14 C9 2.1(12) . .
C15 C13 C14 C9 -177.0(7) . .
C10 C9 C14 C13 -0.4(12) . .
C8 C9 C14 C13 176.9(7) . .
C12 C13 C15 S2 87.5(9) . 2_765
C14 C13 C15 S2 -93.4(8) . 2_765
C15 S2 C16 C21 171.9(8) 2_765 .
C15 S2 C16 C17 -11.3(9) 2_765 .
C21 C16 C17 C18 0.9(13) . .
S2 C16 C17 C18 -175.8(6) . .
C16 C17 C18 C19 -1.6(13) . .
C17 C18 C19 C20 -1.2(11) . .
C17 C18 C19 C22 -176.8(7) . .
C18 C19 C20 C21 5.1(11) . .
C22 C19 C20 C21 -179.1(7) . .
C17 C16 C21 C20 2.8(14) . .
S2 C16 C21 C20 179.5(7) . .
C19 C20 C21 C16 -6.0(14) . .
Cd2 O4 C22 O3 -171(2) . .
Cd1 O4 C22 O3 1.5(6) . .
Cd2 O4 C22 C19 5(3) . .
Cd1 O4 C22 C19 177.5(6) . .
Cd1 O3 C22 O4 -1.6(7) . .
Cd1 O3 C22 C19 -177.9(5) . .
C18 C19 C22 O4 -176.5(7) . .
C20 C19 C22 O4 8.1(10) . .
C18 C19 C22 O3 -0.1(10) . .
C20 C19 C22 O3 -175.5(6) . .
Cd2 O5 C23 O6 -2.9(9) . .
Cd2 O5 C23 C24 172.9(6) . .
Cd2 O6 C23 O5 2.7(8) . .
Cd2 O6 C23 C24 -173.4(6) . .
O5 C23 C24 C25 169.6(8) . .
O6 C23 C24 C25 -14.1(11) . .
O5 C23 C24 C29 -9.2(11) . .
O6 C23 C24 C29 167.1(7) . .
C29 C24 C25 C26 -0.9(12) . .
C23 C24 C25 C26 -179.7(7) . .
C24 C25 C26 C27 -0.8(13) . .
C25 C26 C27 C28 0.4(14) . .
C25 C26 C27 S3 179.7(6) . .
C30 S3 C27 C26 31.3(9) . .
C30 S3 C27 C28 -149.3(7) . .
C26 C27 C28 C29 1.6(14) . .
S3 C27 C28 C29 -177.8(7) . .
C25 C24 C29 C28 2.8(12) . .
C23 C24 C29 C28 -178.3(7) . .
C27 C28 C29 C24 -3.3(14) . .
C27 S3 C30 C31 73.0(6) . .
S3 C30 C31 C32 -110.5(7) . .
S3 C30 C31 C36 68.1(9) . .
C36 C31 C32 C33 0.3(11) . .
C30 C31 C32 C33 179.1(7) . .
C31 C32 C33 C34 -1.5(12) . .
C31 C32 C33 C37 -179.1(7) . .
C32 C33 C34 C35 1.5(14) . .
C37 C33 C34 C35 179.0(9) . .
C33 C34 C35 C36 -0.3(15) . .
C34 C35 C36 C31 -1.1(14) . .
C32 C31 C36 C35 1.0(12) . .
C30 C31 C36 C35 -177.7(8) . .
C34 C33 C37 S4 86.6(10) . 2_776
C32 C33 C37 S4 -96.0(9) . 2_776
C37 S4 C38 C39 -13.2(11) 2_776 .
C37 S4 C38 C43 169.3(8) 2_776 .
C43 C38 C39 C40 -1.9(15) . .
S4 C38 C39 C40 -179.4(8) . .
C38 C39 C40 C41 2.8(17) . .
C39 C40 C41 C42 -1.1(14) . .
C39 C40 C41 C44 -179.1(9) . .
C40 C41 C42 C43 -1.3(12) . .
C44 C41 C42 C43 176.8(8) . .
C41 C42 C43 C38 2.0(14) . .
C39 C38 C43 C42 -0.4(15) . .
S4 C38 C43 C42 177.3(8) . .
Cd1 O8 C44 O7 -177.6(15) . .
Cd2 O8 C44 O7 3.7(6) . .
Cd1 O8 C44 C41 1(2) . .
Cd2 O8 C44 C41 -177.6(6) . .
Cd2 O7 C44 O8 -4.1(7) . .
Cd2 O7 C44 C41 177.2(6) . .
C40 C41 C44 O8 -179.8(7) . .
C42 C41 C44 O8 2.3(11) . .
C40 C41 C44 O7 -1.1(12) . .
C42 C41 C44 O7 -179.1(7) . .
C47 N1 C45 C46 5.5(16) . .
Cd1 N1 C45 C46 -178.1(8) . .
N1 C45 C46 C49 4.6(19) . .
C45 N1 C47 C48 -11.1(15) . .
Cd1 N1 C47 C48 172.6(8) . .
N1 C47 C48 C49 6.9(19) . .
C47 C48 C49 C46 3.7(18) . .
C47 C48 C49 C50 171.7(10) . 1_455
C45 C46 C49 C48 -8.9(17) . .
C45 C46 C49 C50 -178.9(10) . 1_455
C49 C50 C51 C52 -179.7(8) 1_655 .
C50 C51 C52 C56 177.4(10) . .
C50 C51 C52 C53 0.5(14) . .
C56 C52 C53 C54 4.9(12) . .
C51 C52 C53 C54 -178.1(7) . .
C55 N2 C54 C53 2.7(11) . .
Cd1 N2 C54 C53 179.2(5) . .
C52 C53 C54 N2 -4.8(11) . .
C54 N2 C55 C56 -0.4(11) . .
Cd1 N2 C55 C56 -176.9(5) . .
C53 C52 C56 C55 -3.0(13) . .
C51 C52 C56 C55 -179.9(7) . .
N2 C55 C56 C52 0.5(13) . .
C59 N3 C57 C58 -1.0(14) . .
Cd2 N3 C57 C58 -178.7(7) . .
N3 C57 C58 C61 0.1(16) . .
C57 N3 C59 C60 7.2(15) . .
Cd2 N3 C59 C60 -175.1(8) . .
N3 C59 C60 C61 -12.9(18) . .
C59 C60 C61 C58 10.7(16) . .
C59 C60 C61 C62 -176.3(9) . .
C57 C58 C61 C60 -5.1(15) . .
C57 C58 C61 C62 -178.0(8) . .
C60 C61 C62 C63 174.5(13) . .
C58 C61 C62 C63 -13.0(18) . .
C61 C62 C63 C64 -178.3(8) . 1_455
C68 C64 C65 C66 -11.8(14) . .
C63 C64 C65 C66 179.2(8) 1_655 .
C67 N4 C66 C65 1.3(13) . .
Cd2 N4 C66 C65 -176.9(7) . .
C64 C65 C66 N4 5.1(14) . .
C66 N4 C67 C68 -1.0(13) . .
Cd2 N4 C67 C68 177.1(6) . .
C65 C64 C68 C67 11.9(13) . .
C63 C64 C68 C67 177.6(9) 1_655 .
N4 C67 C68 C64 -5.5(13) . .

loop_
_platon_squeeze_void_nr
_platon_squeeze_void_average_x
_platon_squeeze_void_average_y
_platon_squeeze_void_average_z
_platon_squeeze_void_volume
_platon_squeeze_void_count_electrons
_platon_squeeze_void_content
1 0.018 0.544 0.463 10 1 ' '
2 0.500 0.835 -0.051 1758 291 ' '
3 0.979 0.449 0.542 9 2 ' '
